data_1549752
loop_
_publ_author_name
'Martens, Arthur'
'Weis, Philippe'
'Krummer, Michael Christian'
'Kreuzer, Marvin'
'Meierh\"ofer, Andreas'
'Meier, Stefan C.'
'Bohnenberger, Jan'
'Scherer, Harald'
'Riddlestone, Ian'
'Krossing, Ingo'

_publ_section_title
;
 Facile and systematic access to the least-coordinating WCA
 [(R<sup>F</sup>O)<sub>3</sub>Al-F-Al(OR<sup>F</sup>)<sub>3</sub>]<sup>-</sup>
 and its more Lewis-basic brother
 [F-Al(OR<sup>F</sup>)<sub>3</sub>]<sup>-</sup> (R<sup>F</sup> =
 C(CF<sub>3</sub>)<sub>3</sub>).
;
_journal_issue 35
_journal_name_full 'Chemical science'
_journal_page_first 7058
_journal_page_last 7068
_journal_paper_doi 10.1039/c8sc02591f
_journal_volume 9
_journal_year 2018
_chemical_formula_moiety 'C24 Al2 F55 O6, N O'
_chemical_formula_sum 'C24 Al2 F55 N O7'
_chemical_formula_weight 1513.21
_chemical_properties_physical Air-sensitive,Moisture-sensitive
_space_group_crystal_system monoclinic
_space_group_IT_number 14
_space_group_name_Hall '-P 2yn'
_space_group_name_H-M_alt 'P 1 21/n 1'
_symmetry_space_group_name_Hall '-P 2yn'
_symmetry_space_group_name_H-M 'P 1 21/n 1'
_audit_creation_method SHELXL-2014/7
_audit_update_record
;
2018-05-28 deposited with the CCDC.
2018-08-01 downloaded from the CCDC.
;
_cell_angle_alpha 90
_cell_angle_beta 94.8220(10)
_cell_angle_gamma 90
_cell_formula_units_Z 4
_cell_length_a 10.6841(2)
_cell_length_b 18.2966(3)
_cell_length_c 22.3798(3)
_cell_measurement_reflns_used 9949
_cell_measurement_temperature 100(2)
_cell_measurement_theta_max 25.679
_cell_measurement_theta_min 2.214
_cell_volume 4359.38(12)
_computing_cell_refinement 'SAINT V8.34A'
_computing_data_collection 'APEX2 v2014.11-0'
_computing_data_reduction 'SAINT V8.34A'
_computing_publication_material ShelXle-786
_computing_structure_refinement 'SHELXL-2014/7 (Sheldrick, 2014)'
_computing_structure_solution 'SHELXT-2014/5, Sheldrick, 2014'
_diffrn_ambient_temperature 100(2)
_diffrn_measured_fraction_theta_full 1.000
_diffrn_measured_fraction_theta_max 1.000
_diffrn_measurement_device_type 'Bruker Apex II Quazar'
_diffrn_measurement_method 'omega and phi scans'
_diffrn_radiation_type MoK\a
_diffrn_radiation_wavelength 0.71073
_diffrn_reflns_av_R_equivalents 0.0415
_diffrn_reflns_av_unetI/netI 0.0372
_diffrn_reflns_Laue_measured_fraction_full 1.000
_diffrn_reflns_Laue_measured_fraction_max 1.000
_diffrn_reflns_limit_h_max 13
_diffrn_reflns_limit_h_min -13
_diffrn_reflns_limit_k_max 23
_diffrn_reflns_limit_k_min -23
_diffrn_reflns_limit_l_max 28
_diffrn_reflns_limit_l_min -28
_diffrn_reflns_number 70133
_diffrn_reflns_point_group_measured_fraction_full 1.000
_diffrn_reflns_point_group_measured_fraction_max 1.000
_diffrn_reflns_theta_full 25.242
_diffrn_reflns_theta_max 27.102
_diffrn_reflns_theta_min 1.440
_diffrn_source 'INCOATEC Mo Microsouce'
_exptl_absorpt_coefficient_mu 0.350
_exptl_absorpt_correction_T_max 0.7457
_exptl_absorpt_correction_T_min 0.7115
_exptl_absorpt_correction_type multi-scan
_exptl_absorpt_process_details SADABS-2014/5
_exptl_crystal_colour colorless
_exptl_crystal_density_diffrn 2.306
_exptl_crystal_description flake
_exptl_crystal_F_000 2912
_exptl_crystal_recrystallization_method 'Re-crystallisation from solvent: SO2'
_exptl_crystal_size_max 0.160
_exptl_crystal_size_mid 0.100
_exptl_crystal_size_min 0.070
_refine_diff_density_max 0.449
_refine_diff_density_min -0.372
_refine_diff_density_rms 0.078
_refine_ls_extinction_method none
_refine_ls_goodness_of_fit_ref 1.039
_refine_ls_hydrogen_treatment undef
_refine_ls_matrix_type full
_refine_ls_number_parameters 1073
_refine_ls_number_reflns 9618
_refine_ls_number_restraints 12483
_refine_ls_restrained_S_all 0.827
_refine_ls_R_factor_all 0.0726
_refine_ls_R_factor_gt 0.0489
_refine_ls_shift/su_max 0.001
_refine_ls_shift/su_mean 0.000
_refine_ls_structure_factor_coef Fsqd
_refine_ls_weighting_details 'w=1/[\s^2^(Fo^2^)+(0.0498P)^2^+4.9411P] where P=(Fo^2^+2Fc^2^)/3'
_refine_ls_weighting_scheme calc
_refine_ls_wR_factor_gt 0.1079
_refine_ls_wR_factor_ref 0.1202
_reflns_Friedel_coverage 0.000
_reflns_number_gt 7061
_reflns_number_total 9618
_reflns_threshold_expression 'I > 2\s(I)'
_cod_data_source_file c8sc02591f2.cif
_cod_data_source_block P21n_a
_cod_depositor_comments 'Adding full bibliography for 1549751--1549760.cif.'
_cod_database_code 1549752
_shelx_shelxl_version_number 2014/7
_shelx_space_group_comment
;
The symmetry employed for this shelxl refinement is uniquely defined
by the following loop, which should always be used as a source of
symmetry information in preference to the above space-group names.
They are only intended as comments.
;
_shelx_estimated_absorpt_t_min 0.946
_shelx_estimated_absorpt_t_max 0.976

loop_
_space_group_symop_operation_xyz
'x, y, z'
'-x+1/2, y+1/2, -z+1/2'
'-x, -y, -z'
'x-1/2, -y-1/2, z-1/2'

loop_
_atom_site_label
_atom_site_type_symbol
_atom_site_fract_x
_atom_site_fract_y
_atom_site_fract_z
_atom_site_U_iso_or_equiv
_atom_site_adp_type
_atom_site_occupancy
_atom_site_site_symmetry_order
_atom_site_calc_flag
_atom_site_refinement_flags_posn
_atom_site_refinement_flags_adp
_atom_site_refinement_flags_occupancy
_atom_site_disorder_assembly
_atom_site_disorder_group
O1_1 O 0.82730(15) 0.30836(10) 0.40348(8) 0.0231(4) Uani 1 1 d D U . . .
C1_1 C 0.8336(2) 0.37485(14) 0.37754(11) 0.0217(5) Uani 1 1 d D U . . .
C2_1 C 0.7444(3) 0.42983(16) 0.40512(13) 0.0320(7) Uani 1 1 d D U . . .
F1_1 F 0.62555(15) 0.42076(9) 0.38079(8) 0.0354(4) Uani 1 1 d D U . . .
F2_1 F 0.77501(19) 0.49864(10) 0.39601(10) 0.0528(5) Uani 1 1 d D U . . .
F3_1 F 0.74390(19) 0.41826(11) 0.46345(8) 0.0499(5) Uani 1 1 d D U . . .
C3_1 C 0.9720(3) 0.40240(18) 0.38732(14) 0.0355(7) Uani 1 1 d D U . . .
F4_1 F 1.05131(15) 0.34891(11) 0.37845(9) 0.0480(5) Uani 1 1 d D U . . .
F5_1 F 0.99596(18) 0.42698(12) 0.44256(9) 0.0556(6) Uani 1 1 d D U . . .
F6_1 F 0.99340(17) 0.45657(11) 0.34969(9) 0.0487(5) Uani 1 1 d D U . . .
C4_1 C 0.7964(2) 0.36827(16) 0.30941(12) 0.0279(6) Uani 1 1 d D U . . .
F7_1 F 0.88424(17) 0.33627(11) 0.28084(8) 0.0429(5) Uani 1 1 d D U . . .
F8_1 F 0.77138(16) 0.43326(10) 0.28328(8) 0.0413(5) Uani 1 1 d D U . . .
F9_1 F 0.69185(15) 0.32850(10) 0.29950(7) 0.0339(4) Uani 1 1 d D U . . .
O1_8 O 0.5817(13) 0.249(2) 0.4105(17) 0.0201(6) Uani 0.195(2) 1 d D U P A 2
C1_8 C 0.459(2) 0.2287(9) 0.4142(7) 0.0198(6) Uani 0.195(2) 1 d D U P A 2
C2_8 C 0.4112(11) 0.1894(7) 0.3553(5) 0.035(3) Uani 0.195(2) 1 d D U P A 2
F1_8 F 0.454(3) 0.2273(18) 0.3109(14) 0.048(6) Uani 0.195(2) 1 d D U P A 2
F2_8 F 0.2885(10) 0.1825(8) 0.3497(6) 0.046(3) Uani 0.195(2) 1 d D U P A 2
F3_8 F 0.4518(13) 0.1223(7) 0.3520(5) 0.053(3) Uani 0.195(2) 1 d D U P A 2
C3_8 C 0.4519(11) 0.1762(7) 0.4682(5) 0.024(2) Uani 0.195(2) 1 d D U P A 2
F4_8 F 0.4621(9) 0.2103(6) 0.5194(4) 0.033(2) Uani 0.195(2) 1 d D U P A 2
F5_8 F 0.540(3) 0.1254(19) 0.4645(18) 0.043(6) Uani 0.195(2) 1 d D U P A 2
F6_8 F 0.344(2) 0.1394(17) 0.4653(17) 0.026(4) Uani 0.195(2) 1 d D U P A 2
C4_8 C 0.3792(11) 0.2978(6) 0.4233(5) 0.029(2) Uani 0.195(2) 1 d D U P A 2
F7_8 F 0.433(2) 0.3451(15) 0.4619(11) 0.0389(9) Uani 0.195(2) 1 d D U P A 2
F8_8 F 0.2676(11) 0.2794(9) 0.4405(6) 0.038(3) Uani 0.195(2) 1 d D U P A 2
F9_8 F 0.3577(9) 0.3349(6) 0.3730(4) 0.0360(3) Uani 0.195(2) 1 d D U P A 2
O1_9 O 0.9134(13) 0.261(2) 0.6130(15) 0.0210(8) Uani 0.195(2) 1 d D U P A 2
C1_9 C 1.039(2) 0.2709(8) 0.6067(7) 0.0177(6) Uani 0.195(2) 1 d D U P A 2
C2_9 C 1.0502(12) 0.3236(7) 0.5532(5) 0.032(2) Uani 0.195(2) 1 d D U P A 2
F1_9 F 1.0328(10) 0.2863(6) 0.5019(5) 0.034(2) Uani 0.195(2) 1 d D U P A 2
F2_9 F 1.1622(16) 0.3547(13) 0.5558(10) 0.0346(9) Uani 0.195(2) 1 d D U P A 2
F3_9 F 0.961(3) 0.3727(18) 0.5538(16) 0.0379(9) Uani 0.195(2) 1 d D U P A 2
C3_9 C 1.0996(10) 0.3039(7) 0.6660(6) 0.036(3) Uani 0.195(2) 1 d D U P A 2
F4_9 F 1.058(3) 0.2731(16) 0.7138(13) 0.032(5) Uani 0.195(2) 1 d D U P A 2
F5_9 F 1.0691(16) 0.3735(7) 0.6672(6) 0.0369(7) Uani 0.195(2) 1 d D U P A 2
F6_9 F 1.2240(8) 0.2959(8) 0.6686(5) 0.046(3) Uani 0.195(2) 1 d D U P A 2
C4_9 C 1.1029(12) 0.1974(7) 0.5955(6) 0.041(3) Uani 0.195(2) 1 d D U P A 2
F7_9 F 1.1197(16) 0.1579(9) 0.6464(6) 0.049(4) Uani 0.195(2) 1 d D U P A 2
F8_9 F 1.2142(13) 0.2063(12) 0.5738(7) 0.047(4) Uani 0.195(2) 1 d D U P A 2
F9_9 F 1.037(2) 0.1531(15) 0.5565(10) 0.043(5) Uani 0.195(2) 1 d D U P A 2
O1_2 O 0.5842(3) 0.2515(5) 0.4071(4) 0.0201(6) Uani 0.805(2) 1 d D U P A 1
C1_2 C 0.4635(6) 0.2343(3) 0.4154(2) 0.0198(6) Uani 0.805(2) 1 d D U P A 1
C2_2 C 0.3835(3) 0.2507(2) 0.35601(15) 0.0285(8) Uani 0.805(2) 1 d D U P A 1
F1_2 F 0.3708(2) 0.32295(13) 0.34883(11) 0.0360(3) Uani 0.805(2) 1 d D U P A 1
F2_2 F 0.2694(2) 0.22206(18) 0.35457(13) 0.0386(7) Uani 0.805(2) 1 d D U P A 1
F3_2 F 0.4383(7) 0.2255(4) 0.3092(3) 0.0346(11) Uani 0.805(2) 1 d D U P A 1
C3_2 C 0.4506(3) 0.1522(2) 0.43149(17) 0.0301(8) Uani 0.805(2) 1 d D U P A 1
F4_2 F 0.5471(6) 0.1329(4) 0.4713(4) 0.0350(12) Uani 0.805(2) 1 d D U P A 1
F5_2 F 0.4552(3) 0.11122(14) 0.38234(13) 0.0408(7) Uani 0.805(2) 1 d D U P A 1
F6_2 F 0.3441(6) 0.1374(5) 0.4557(4) 0.0399(18) Uani 0.805(2) 1 d D U P A 1
C4_2 C 0.4174(3) 0.2819(2) 0.46638(15) 0.0288(8) Uani 0.805(2) 1 d D U P A 1
F7_2 F 0.4599(2) 0.25300(16) 0.51968(10) 0.0339(6) Uani 0.805(2) 1 d D U P A 1
F8_2 F 0.2928(3) 0.2855(2) 0.46446(13) 0.0364(8) Uani 0.805(2) 1 d D U P A 1
F9_2 F 0.4621(4) 0.3488(3) 0.4639(2) 0.0389(9) Uani 0.805(2) 1 d D U P A 1
O1_3 O 0.8038(9) 0.1559(3) 0.4207(4) 0.0230(6) Uani 0.805(2) 1 d D U P A 1
C1_3 C 0.8489(5) 0.1097(4) 0.3799(3) 0.0222(6) Uani 0.805(2) 1 d D U P A 1
C2_3 C 0.8453(4) 0.0313(3) 0.4057(2) 0.0362(8) Uani 0.805(2) 1 d D U P A 1
F1_3 F 0.9382(3) 0.02111(15) 0.44774(12) 0.0582(8) Uani 0.805(2) 1 d D U P A 1
F2_3 F 0.8609(3) -0.0195(2) 0.36308(16) 0.0516(9) Uani 0.805(2) 1 d D U P A 1
F3_3 F 0.7393(3) 0.01788(14) 0.42917(14) 0.0503(7) Uani 0.805(2) 1 d D U P A 1
C3_3 C 0.7659(4) 0.1119(2) 0.3196(2) 0.0308(8) Uani 0.805(2) 1 d D U P A 1
F4_3 F 0.7362(2) 0.18055(14) 0.30560(10) 0.0420(6) Uani 0.805(2) 1 d D U P A 1
F5_3 F 0.6599(2) 0.07561(18) 0.32261(12) 0.0502(7) Uani 0.805(2) 1 d D U P A 1
F6_3 F 0.8237(4) 0.08366(17) 0.27387(15) 0.0410(8) Uani 0.805(2) 1 d D U P A 1
C4_3 C 0.9855(5) 0.1304(3) 0.3684(2) 0.0335(9) Uani 0.805(2) 1 d D U P A 1
F7_3 F 0.9870(2) 0.18944(13) 0.33358(13) 0.0444(6) Uani 0.805(2) 1 d D U P A 1
F8_3 F 1.0448(7) 0.0767(3) 0.3408(2) 0.0446(10) Uani 0.805(2) 1 d D U P A 1
F9_3 F 1.0532(2) 0.1441(2) 0.41895(13) 0.0569(9) Uani 0.805(2) 1 d D U P A 1
O1_4 O 0.69082(16) 0.34547(10) 0.59354(7) 0.0210(4) Uani 1 1 d D U . . .
C1_4 C 0.6505(2) 0.39499(14) 0.63286(11) 0.0203(5) Uani 1 1 d D U . . .
C2_4 C 0.7357(2) 0.39537(15) 0.69243(12) 0.0256(6) Uani 1 1 d D U . . .
F1_4 F 0.76058(16) 0.32709(9) 0.71009(7) 0.0353(4) Uani 1 1 d D U . . .
F2_4 F 0.68213(16) 0.42882(10) 0.73685(7) 0.0336(4) Uani 1 1 d D U . . .
F3_4 F 0.84431(15) 0.42798(10) 0.68663(7) 0.0366(4) Uani 1 1 d D U . . .
C3_4 C 0.6556(3) 0.47149(15) 0.60320(12) 0.0272(6) Uani 1 1 d D U . . .
F4_4 F 0.56429(16) 0.47974(10) 0.55989(7) 0.0394(4) Uani 1 1 d D U . . .
F5_4 F 0.76322(16) 0.48250(9) 0.58004(7) 0.0346(4) Uani 1 1 d D U . . .
F6_4 F 0.64222(17) 0.52511(9) 0.64363(8) 0.0378(4) Uani 1 1 d D U . . .
C4_4 C 0.5133(2) 0.37765(17) 0.64607(13) 0.0307(6) Uani 1 1 d D U . . .
F7_4 F 0.44289(15) 0.36321(13) 0.59681(8) 0.0498(5) Uani 1 1 d D U . . .
F8_4 F 0.46018(15) 0.43465(10) 0.67301(8) 0.0388(4) Uani 1 1 d D U . . .
F9_4 F 0.51007(16) 0.32094(10) 0.68287(9) 0.0417(4) Uani 1 1 d D U . . .
O1_5 O 0.66879(15) 0.19347(10) 0.61434(8) 0.0218(4) Uani 1 1 d D U . . .
C1_5 C 0.6594(2) 0.13032(15) 0.64457(11) 0.0220(5) Uani 1 1 d D U . . .
C2_5 C 0.7009(2) 0.14206(15) 0.71185(12) 0.0267(6) Uani 1 1 d D U . . .
F1_5 F 0.80984(14) 0.17882(9) 0.71825(7) 0.0282(4) Uani 1 1 d D U . . .
F2_5 F 0.72139(16) 0.07923(9) 0.74181(7) 0.0372(4) Uani 1 1 d D U . . .
F3_5 F 0.61757(15) 0.18044(10) 0.73920(7) 0.0360(3) Uani 1 1 d D U . . .
C3_5 C 0.5192(2) 0.10559(17) 0.63811(13) 0.0300(6) Uani 1 1 d D U . . .
F4_5 F 0.49126(16) 0.07686(11) 0.58422(8) 0.0424(5) Uani 1 1 d D U . . .
F5_5 F 0.44420(14) 0.16156(10) 0.64424(8) 0.0400(4) Uani 1 1 d D U . . .
F6_5 F 0.49608(16) 0.05557(10) 0.67896(8) 0.0422(5) Uani 1 1 d D U . . .
C4_5 C 0.7428(3) 0.07012(16) 0.61945(13) 0.0301(6) Uani 1 1 d D U . . .
F7_5 F 0.74007(17) 0.07454(11) 0.56047(8) 0.0429(5) Uani 1 1 d D U . . .
F8_5 F 0.70978(17) 0.00338(10) 0.63456(9) 0.0457(5) Uani 1 1 d D U . . .
F9_5 F 0.86411(14) 0.07853(9) 0.64070(8) 0.0329(4) Uani 1 1 d D U . . .
O1_6 O 0.9113(3) 0.2523(5) 0.6144(4) 0.0210(8) Uani 0.805(2) 1 d D U P A 1
C1_6 C 1.0343(6) 0.2600(2) 0.6066(2) 0.0177(6) Uani 0.805(2) 1 d D U P A 1
C2_6 C 1.1087(3) 0.23376(17) 0.66463(13) 0.0190(7) Uani 0.805(2) 1 d D U P A 1
F1_6 F 1.0591(8) 0.2591(4) 0.7123(3) 0.0281(12) Uani 0.805(2) 1 d D U P A 1
F2_6 F 1.22906(18) 0.25164(14) 0.66818(11) 0.0284(5) Uani 0.805(2) 1 d D U P A 1
F3_6 F 1.1025(3) 0.16063(17) 0.66923(12) 0.0286(6) Uani 0.805(2) 1 d D U P A 1
C3_6 C 1.0687(3) 0.21361(19) 0.55239(14) 0.0215(7) Uani 0.805(2) 1 d D U P A 1
F4_6 F 1.0335(2) 0.24741(15) 0.50153(10) 0.0289(6) Uani 0.805(2) 1 d D U P A 1
F5_6 F 1.0065(5) 0.1509(3) 0.5515(2) 0.0327(10) Uani 0.805(2) 1 d D U P A 1
F6_6 F 1.1907(3) 0.1992(3) 0.55380(14) 0.0310(8) Uani 0.805(2) 1 d D U P A 1
C4_6 C 1.0680(3) 0.34182(18) 0.59575(15) 0.0247(7) Uani 0.805(2) 1 d D U P A 1
F7_6 F 0.9803(5) 0.3736(4) 0.5602(4) 0.0379(9) Uani 0.805(2) 1 d D U P A 1
F8_6 F 1.1770(3) 0.3482(3) 0.57088(17) 0.0346(9) Uani 0.805(2) 1 d D U P A 1
F9_6 F 1.0783(3) 0.37968(15) 0.64631(12) 0.0369(7) Uani 0.805(2) 1 d D U P A 1
O1_7 O 0.808(4) 0.1590(14) 0.4181(16) 0.0230(6) Uani 0.195(2) 1 d D U P A 2
C1_7 C 0.854(2) 0.1123(14) 0.3806(11) 0.0222(6) Uani 0.195(2) 1 d D U P A 2
C2_7 C 0.9980(17) 0.1233(8) 0.3806(8) 0.0335(9) Uani 0.195(2) 1 d D U P A 2
F1_7 F 1.0245(8) 0.1934(5) 0.3773(6) 0.041(2) Uani 0.195(2) 1 d D U P A 2
F2_7 F 1.036(3) 0.0905(14) 0.3326(9) 0.0446(10) Uani 0.195(2) 1 d D U P A 2
F3_7 F 1.0550(10) 0.0963(7) 0.4309(5) 0.043(3) Uani 0.195(2) 1 d D U P A 2
C3_7 C 0.8286(14) 0.0336(10) 0.4025(7) 0.0362(8) Uani 0.195(2) 1 d D U P A 2
F4_7 F 0.7085(9) 0.0181(6) 0.3890(5) 0.043(2) Uani 0.195(2) 1 d D U P A 2
F5_7 F 0.8526(11) 0.0285(5) 0.4611(4) 0.042(2) Uani 0.195(2) 1 d D U P A 2
F6_7 F 0.9022(15) -0.0138(11) 0.3779(8) 0.0516(9) Uani 0.195(2) 1 d D U P A 2
C4_7 C 0.7935(13) 0.1217(8) 0.3156(8) 0.0308(8) Uani 0.195(2) 1 d D U P A 2
F7_7 F 0.6709(8) 0.1323(8) 0.3153(4) 0.043(3) Uani 0.195(2) 1 d D U P A 2
F8_7 F 0.8068(18) 0.0619(8) 0.2828(8) 0.0410(8) Uani 0.195(2) 1 d D U P A 2
F9_7 F 0.8433(10) 0.1785(5) 0.2887(4) 0.048(2) Uani 0.195(2) 1 d D U P A 2
Al1 Al 0.73857(6) 0.24029(4) 0.43026(3) 0.01512(16) Uani 1 1 d D . . . .
O1 O 0.5088(2) 0.45766(17) 0.24308(12) 0.0506(6) Uani 1 1 d . U . . .
N1 N 0.4891(2) 0.41517(18) 0.26776(13) 0.0400(7) Uani 1 1 d . U . . .
Al2 Al 0.75859(6) 0.26127(4) 0.58764(3) 0.01499(16) Uani 1 1 d D . . . .
F1 F 0.75196(12) 0.24922(8) 0.50923(6) 0.0205(3) Uani 1 1 d . . . . .

loop_
_atom_site_aniso_label
_atom_site_aniso_U_11
_atom_site_aniso_U_22
_atom_site_aniso_U_33
_atom_site_aniso_U_23
_atom_site_aniso_U_13
_atom_site_aniso_U_12
O1_1 0.0171(9) 0.0236(10) 0.0286(10) 0.0075(8) 0.0013(7) -0.0034(7)
C1_1 0.0188(12) 0.0205(14) 0.0260(13) 0.0041(10) 0.0035(10) -0.0044(10)
C2_1 0.0351(15) 0.0233(16) 0.0383(17) -0.0027(12) 0.0061(12) -0.0035(12)
F1_1 0.0282(9) 0.0285(10) 0.0507(11) 0.0034(8) 0.0113(7) 0.0065(7)
F2_1 0.0557(12) 0.0205(10) 0.0831(15) -0.0057(10) 0.0110(11) -0.0058(8)
F3_1 0.0651(13) 0.0534(13) 0.0323(10) -0.0133(9) 0.0111(9) 0.0037(10)
C3_1 0.0260(14) 0.0388(18) 0.0410(17) 0.0129(14) -0.0016(12) -0.0122(12)
F4_1 0.0180(8) 0.0557(13) 0.0704(13) 0.0206(10) 0.0048(8) -0.0038(8)
F5_1 0.0489(12) 0.0714(15) 0.0439(11) 0.0032(10) -0.0120(9) -0.0359(11)
F6_1 0.0364(10) 0.0477(12) 0.0615(12) 0.0238(10) 0.0007(9) -0.0231(9)
C4_1 0.0247(13) 0.0333(16) 0.0263(14) 0.0041(12) 0.0056(11) -0.0033(11)
F7_1 0.0399(10) 0.0591(13) 0.0322(10) 0.0013(9) 0.0176(8) 0.0040(9)
F8_1 0.0406(10) 0.0452(12) 0.0376(10) 0.0216(8) 0.0006(8) -0.0035(8)
F9_1 0.0321(9) 0.0416(11) 0.0274(9) -0.0035(7) -0.0006(7) -0.0106(7)
O1_8 0.0124(8) 0.0255(12) 0.0226(14) 0.0038(9) 0.0017(7) -0.0023(7)
C1_8 0.0137(12) 0.0255(15) 0.0204(12) -0.0026(10) 0.0038(9) -0.0029(11)
C2_8 0.033(5) 0.055(6) 0.018(5) -0.015(4) 0.008(4) -0.018(4)
F1_8 0.046(12) 0.076(11) 0.023(7) -0.010(6) 0.010(7) -0.019(8)
F2_8 0.037(5) 0.075(9) 0.029(5) -0.020(6) 0.007(4) -0.023(5)
F3_8 0.070(7) 0.058(6) 0.033(6) -0.023(5) 0.020(6) -0.018(4)
C3_8 0.017(5) 0.029(5) 0.028(4) 0.001(4) 0.007(4) 0.001(4)
F4_8 0.033(5) 0.037(6) 0.028(4) 0.003(4) 0.004(3) -0.004(5)
F5_8 0.033(8) 0.038(8) 0.059(12) 0.014(7) 0.016(7) 0.014(7)
F6_8 0.021(6) 0.024(8) 0.035(8) 0.008(5) 0.008(4) 0.000(5)
C4_8 0.033(5) 0.031(4) 0.024(5) 0.000(3) 0.006(3) 0.006(3)
F7_8 0.049(3) 0.0285(12) 0.0411(11) -0.0086(8) 0.0146(16) -0.0036(16)
F8_8 0.028(5) 0.038(6) 0.050(8) 0.003(6) 0.011(5) 0.012(4)
F9_8 0.0355(7) 0.0436(9) 0.0298(8) 0.0037(6) 0.0070(6) 0.0069(6)
O1_9 0.0130(8) 0.030(2) 0.0201(10) 0.0038(12) 0.0027(7) -0.0025(8)
C1_9 0.0119(11) 0.0199(17) 0.0215(12) -0.0002(11) 0.0029(9) -0.0009(12)
C2_9 0.027(4) 0.033(5) 0.036(5) 0.007(4) 0.006(3) -0.003(3)
F1_9 0.030(5) 0.044(6) 0.027(4) 0.007(4) 0.005(3) -0.007(5)
F2_9 0.0252(12) 0.0309(15) 0.049(3) 0.0037(16) 0.0140(13) -0.0076(11)
F3_9 0.034(2) 0.0334(11) 0.048(2) 0.0162(12) 0.0085(16) 0.0101(15)
C3_9 0.031(5) 0.044(5) 0.033(5) -0.006(4) 0.000(4) -0.006(4)
F4_9 0.028(9) 0.045(9) 0.023(6) -0.011(5) -0.001(5) -0.010(6)
F5_9 0.0428(12) 0.0249(11) 0.045(2) -0.0071(12) 0.0162(14) -0.0066(9)
F6_9 0.024(4) 0.071(8) 0.044(6) -0.007(6) 0.002(3) -0.006(4)
C4_9 0.037(5) 0.038(5) 0.048(6) -0.007(4) 0.000(4) 0.008(4)
F7_9 0.055(8) 0.038(6) 0.052(7) 0.002(5) 0.000(6) 0.013(5)
F8_9 0.035(6) 0.044(7) 0.063(10) -0.010(7) 0.010(6) 0.016(5)
F9_9 0.040(9) 0.037(7) 0.050(8) -0.009(5) -0.001(5) 0.007(5)
O1_2 0.0124(8) 0.0255(12) 0.0226(14) 0.0038(9) 0.0017(7) -0.0023(7)
C1_2 0.0137(12) 0.0255(15) 0.0204(12) -0.0026(10) 0.0038(9) -0.0029(11)
C2_2 0.0189(15) 0.038(2) 0.0289(18) -0.0020(14) 0.0023(13) 0.0006(14)
F1_2 0.0355(7) 0.0436(9) 0.0298(8) 0.0037(6) 0.0070(6) 0.0069(6)
F2_2 0.0137(10) 0.066(2) 0.0355(15) -0.0042(15) -0.0028(9) -0.0078(11)
F3_2 0.0239(17) 0.059(3) 0.0203(18) -0.0053(16) 0.0005(13) -0.0005(16)
C3_2 0.0241(17) 0.0289(19) 0.039(2) -0.0024(16) 0.0112(15) -0.0063(14)
F4_2 0.0302(19) 0.032(2) 0.043(2) 0.0146(16) 0.0060(15) 0.0032(15)
F5_2 0.0484(15) 0.0285(14) 0.0472(18) -0.0143(13) 0.0136(15) -0.0079(10)
F6_2 0.0313(19) 0.038(3) 0.053(4) 0.001(2) 0.0202(18) -0.0138(17)
C4_2 0.0262(17) 0.034(2) 0.0271(18) -0.0036(15) 0.0079(13) 0.0001(14)
F7_2 0.0390(13) 0.0460(17) 0.0169(11) -0.0022(11) 0.0047(8) -0.0006(13)
F8_2 0.0250(13) 0.0495(17) 0.0369(18) -0.0035(16) 0.0151(12) 0.0093(12)
F9_2 0.049(3) 0.0285(12) 0.0411(11) -0.0086(8) 0.0146(16) -0.0036(16)
O1_3 0.0230(11) 0.0211(12) 0.0259(12) -0.0053(9) 0.0079(9) 0.0011(9)
C1_3 0.0203(12) 0.0220(14) 0.0249(13) -0.0038(10) 0.0059(10) 0.0031(10)
C2_3 0.0481(19) 0.0240(16) 0.0381(17) -0.0007(12) 0.0126(14) 0.0045(14)
F1_3 0.0741(19) 0.0515(18) 0.0480(15) 0.0126(13) -0.0004(14) 0.0288(15)
F2_3 0.076(2) 0.0232(13) 0.058(2) -0.0086(13) 0.0237(17) 0.0076(17)
F3_3 0.0679(18) 0.0297(14) 0.0577(18) 0.0011(13) 0.0321(15) -0.0102(12)
C3_3 0.029(2) 0.0350(19) 0.0291(16) -0.0052(13) 0.0054(14) 0.0052(14)
F4_3 0.0521(15) 0.0433(15) 0.0298(12) 0.0016(10) -0.0010(11) 0.0188(12)
F5_3 0.0334(13) 0.067(2) 0.0503(16) -0.0173(14) 0.0021(10) -0.0156(12)
F6_3 0.0465(16) 0.052(2) 0.0256(15) -0.0106(15) 0.0080(10) 0.0064(15)
C4_3 0.0242(16) 0.0391(19) 0.038(2) -0.0074(15) 0.0085(14) 0.0020(13)
F7_3 0.0400(14) 0.0400(14) 0.0566(17) 0.0001(12) 0.0238(12) -0.0071(10)
F8_3 0.0317(15) 0.056(3) 0.0487(18) -0.0065(16) 0.0171(16) 0.0198(18)
F9_3 0.0234(12) 0.101(3) 0.0463(16) -0.0155(17) 0.0022(11) -0.0098(16)
O1_4 0.0234(9) 0.0207(10) 0.0193(9) -0.0027(7) 0.0051(7) 0.0019(7)
C1_4 0.0181(12) 0.0224(14) 0.0209(12) -0.0023(10) 0.0051(9) 0.0025(10)
C2_4 0.0262(13) 0.0275(15) 0.0236(13) -0.0027(11) 0.0052(10) 0.0020(11)
F1_4 0.0465(10) 0.0323(10) 0.0266(9) 0.0032(7) -0.0005(7) 0.0088(8)
F2_4 0.0415(10) 0.0382(11) 0.0219(8) -0.0073(7) 0.0070(7) 0.0036(8)
F3_4 0.0258(8) 0.0515(12) 0.0321(9) -0.0029(8) 0.0001(7) -0.0076(8)
C3_4 0.0321(14) 0.0244(15) 0.0255(14) -0.0001(11) 0.0049(11) 0.0052(11)
F4_4 0.0465(10) 0.0372(11) 0.0335(9) 0.0044(8) -0.0019(8) 0.0163(8)
F5_4 0.0408(10) 0.0297(10) 0.0354(9) 0.0017(7) 0.0149(7) -0.0042(7)
F6_4 0.0563(11) 0.0229(9) 0.0353(9) -0.0050(7) 0.0106(8) 0.0066(8)
C4_4 0.0216(13) 0.0372(17) 0.0341(15) -0.0043(13) 0.0080(11) 0.0002(12)
F7_4 0.0210(9) 0.0826(16) 0.0459(11) -0.0165(10) 0.0028(8) -0.0082(9)
F8_4 0.0293(9) 0.0474(12) 0.0418(10) -0.0031(8) 0.0158(7) 0.0115(8)
F9_4 0.0359(10) 0.0378(11) 0.0544(11) 0.0048(9) 0.0211(8) -0.0068(8)
O1_5 0.0183(9) 0.0201(10) 0.0267(10) 0.0075(8) 0.0014(7) -0.0045(7)
C1_5 0.0187(12) 0.0222(14) 0.0255(13) 0.0036(10) 0.0031(10) -0.0036(10)
C2_5 0.0264(13) 0.0266(15) 0.0275(14) 0.0066(11) 0.0041(11) -0.0038(11)
F1_5 0.0273(8) 0.0298(9) 0.0269(8) 0.0022(7) -0.0014(6) -0.0060(7)
F2_5 0.0440(10) 0.0337(10) 0.0330(9) 0.0152(8) -0.0020(7) -0.0053(8)
F3_5 0.0355(7) 0.0436(9) 0.0298(8) 0.0037(6) 0.0070(6) 0.0069(6)
C3_5 0.0216(13) 0.0344(17) 0.0340(15) 0.0070(12) 0.0027(11) -0.0104(12)
F4_5 0.0351(10) 0.0494(12) 0.0413(10) 0.0007(9) -0.0042(8) -0.0203(8)
F5_5 0.0185(8) 0.0468(12) 0.0552(11) 0.0097(9) 0.0062(7) -0.0009(7)
F6_5 0.0351(9) 0.0432(11) 0.0485(11) 0.0168(9) 0.0055(8) -0.0178(8)
C4_5 0.0281(14) 0.0251(16) 0.0367(16) 0.0015(12) 0.0006(12) -0.0010(11)
F7_5 0.0460(11) 0.0492(12) 0.0336(10) -0.0105(8) 0.0034(8) 0.0098(9)
F8_5 0.0440(11) 0.0217(10) 0.0708(13) 0.0000(9) 0.0020(9) -0.0027(8)
F9_5 0.0249(8) 0.0305(10) 0.0434(10) 0.0023(8) 0.0027(7) 0.0049(7)
O1_6 0.0130(8) 0.030(2) 0.0201(10) 0.0038(12) 0.0027(7) -0.0025(8)
C1_6 0.0119(11) 0.0199(17) 0.0215(12) -0.0002(11) 0.0029(9) -0.0009(12)
C2_6 0.0156(14) 0.0220(17) 0.0191(15) -0.0029(12) -0.0002(11) 0.0019(12)
F1_6 0.025(2) 0.040(3) 0.0191(15) -0.0047(16) 0.0017(13) 0.0058(18)
F2_6 0.0126(9) 0.0376(15) 0.0342(12) -0.0029(12) -0.0028(8) 0.0024(9)
F3_6 0.0372(14) 0.0231(12) 0.0253(14) 0.0027(11) 0.0008(12) 0.0058(9)
C3_6 0.0214(15) 0.0242(19) 0.0193(16) -0.0024(13) 0.0039(12) -0.0022(13)
F4_6 0.0300(12) 0.0392(16) 0.0179(10) 0.0023(11) 0.0041(8) -0.0015(13)
F5_6 0.041(2) 0.0300(17) 0.0273(17) -0.0076(12) 0.0041(14) -0.0105(16)
F6_6 0.0226(13) 0.0408(18) 0.0306(17) -0.0075(14) 0.0089(12) 0.0066(11)
C4_6 0.0197(15) 0.0238(18) 0.0318(18) 0.0008(14) 0.0097(13) -0.0005(12)
F7_6 0.034(2) 0.0334(11) 0.048(2) 0.0162(12) 0.0085(16) 0.0101(15)
F8_6 0.0252(12) 0.0309(15) 0.049(3) 0.0037(16) 0.0140(13) -0.0076(11)
F9_6 0.0428(12) 0.0249(11) 0.045(2) -0.0071(12) 0.0162(14) -0.0066(9)
O1_7 0.0230(11) 0.0211(12) 0.0259(12) -0.0053(9) 0.0079(9) 0.0011(9)
C1_7 0.0203(12) 0.0220(14) 0.0249(13) -0.0038(10) 0.0059(10) 0.0031(10)
C2_7 0.0242(16) 0.0391(19) 0.038(2) -0.0074(15) 0.0085(14) 0.0020(13)
F1_7 0.025(5) 0.041(4) 0.060(7) -0.014(4) 0.022(4) -0.007(3)
F2_7 0.0317(15) 0.056(3) 0.0487(18) -0.0065(16) 0.0171(16) 0.0198(18)
F3_7 0.026(5) 0.058(7) 0.044(4) -0.012(4) -0.001(3) 0.001(5)
C3_7 0.0481(19) 0.0240(16) 0.0381(17) -0.0007(12) 0.0126(14) 0.0045(14)
F4_7 0.046(4) 0.033(5) 0.054(6) -0.006(5) 0.019(4) -0.010(3)
F5_7 0.056(6) 0.033(5) 0.039(4) 0.007(3) 0.019(4) 0.009(4)
F6_7 0.076(2) 0.0232(13) 0.058(2) -0.0086(13) 0.0237(17) 0.0076(17)
C4_7 0.029(2) 0.0350(19) 0.0291(16) -0.0052(13) 0.0054(14) 0.0052(14)
F7_7 0.031(4) 0.072(8) 0.025(5) -0.007(5) -0.002(3) 0.012(4)
F8_7 0.0465(16) 0.052(2) 0.0256(15) -0.0106(15) 0.0080(10) 0.0064(15)
F9_7 0.067(6) 0.044(5) 0.037(5) 0.008(4) 0.017(4) 0.009(4)
Al1 0.0119(3) 0.0176(4) 0.0162(4) -0.0006(3) 0.0029(3) -0.0009(3)
O1 0.0494(15) 0.0566(19) 0.0458(15) -0.0025(13) 0.0045(12) -0.0051(13)
N1 0.0288(14) 0.0498(19) 0.0401(17) 0.0039(14) -0.0049(12) -0.0052(13)
Al2 0.0122(3) 0.0175(4) 0.0155(4) 0.0000(3) 0.0026(3) -0.0010(3)
F1 0.0190(7) 0.0256(9) 0.0172(7) -0.0016(6) 0.0035(6) -0.0004(6)

loop_
_atom_type_symbol
_atom_type_description
_atom_type_scat_dispersion_real
_atom_type_scat_dispersion_imag
_atom_type_scat_source
C C 0.0033 0.0016 'International Tables Vol C Tables 4.2.6.8 and 6.1.1.4'
N N 0.0061 0.0033 'International Tables Vol C Tables 4.2.6.8 and 6.1.1.4'
O O 0.0106 0.0060 'International Tables Vol C Tables 4.2.6.8 and 6.1.1.4'
F F 0.0171 0.0103 'International Tables Vol C Tables 4.2.6.8 and 6.1.1.4'
Al Al 0.0645 0.0514 'International Tables Vol C Tables 4.2.6.8 and 6.1.1.4'

loop_
_geom_angle_atom_site_label_1
_geom_angle_atom_site_label_2
_geom_angle_atom_site_label_3
_geom_angle
C1_1 O1_1 Al1 149.07(16)
O1_1 C1_1 C4_1 109.6(2)
O1_1 C1_1 C2_1 111.0(2)
C4_1 C1_1 C2_1 109.1(2)
O1_1 C1_1 C3_1 108.1(2)
C4_1 C1_1 C3_1 109.0(2)
C2_1 C1_1 C3_1 110.0(2)
F2_1 C2_1 F3_1 109.1(2)
F2_1 C2_1 F1_1 106.9(2)
F3_1 C2_1 F1_1 107.2(2)
F2_1 C2_1 C1_1 112.9(2)
F3_1 C2_1 C1_1 110.1(2)
F1_1 C2_1 C1_1 110.4(2)
F5_1 C3_1 F4_1 108.5(2)
F5_1 C3_1 F6_1 108.0(3)
F4_1 C3_1 F6_1 108.0(2)
F5_1 C3_1 C1_1 110.4(2)
F4_1 C3_1 C1_1 110.6(2)
F6_1 C3_1 C1_1 111.3(2)
F7_1 C4_1 F9_1 107.3(2)
F7_1 C4_1 F8_1 107.8(2)
F9_1 C4_1 F8_1 106.1(2)
F7_1 C4_1 C1_1 112.2(2)
F9_1 C4_1 C1_1 110.4(2)
F8_1 C4_1 C1_1 112.7(2)
C1_8 O1_8 Al1 152(2)
O1_8 C1_8 C4_8 109.0(18)
O1_8 C1_8 C3_8 109.0(18)
C4_8 C1_8 C3_8 109.9(13)
O1_8 C1_8 C2_8 108.9(19)
C4_8 C1_8 C2_8 110.1(13)
C3_8 C1_8 C2_8 109.9(13)
F3_8 C2_8 F2_8 103.8(12)
F3_8 C2_8 F1_8 108.3(17)
F2_8 C2_8 F1_8 112.4(17)
F3_8 C2_8 C1_8 113.4(11)
F2_8 C2_8 C1_8 112.4(13)
F1_8 C2_8 C1_8 107(2)
F4_8 C3_8 F6_8 107.0(16)
F4_8 C3_8 F5_8 112.4(17)
F6_8 C3_8 F5_8 105.0(18)
F4_8 C3_8 C1_8 112.6(11)
F6_8 C3_8 C1_8 112(2)
F5_8 C3_8 C1_8 108(2)
F9_8 C4_8 F7_8 104.9(15)
F9_8 C4_8 F8_8 106.4(11)
F7_8 C4_8 F8_8 109.1(14)
F9_8 C4_8 C1_8 111.6(10)
F7_8 C4_8 C1_8 114.0(17)
F8_8 C4_8 C1_8 110.4(14)
C1_9 O1_9 Al2 153(2)
O1_9 C1_9 C4_9 110.6(19)
O1_9 C1_9 C2_9 107.9(17)
C4_9 C1_9 C2_9 110.5(13)
O1_9 C1_9 C3_9 108.0(18)
C4_9 C1_9 C3_9 108.5(13)
C2_9 C1_9 C3_9 111.3(13)
F3_9 C2_9 F2_9 111.0(18)
F3_9 C2_9 F1_9 108.1(16)
F2_9 C2_9 F1_9 108.6(13)
F3_9 C2_9 C1_9 108(2)
F2_9 C2_9 C1_9 111.4(15)
F1_9 C2_9 C1_9 109.4(11)
F5_9 C3_9 F4_9 107.2(15)
F5_9 C3_9 F6_9 110.6(12)
F4_9 C3_9 F6_9 108.8(17)
F5_9 C3_9 C1_9 107.9(12)
F4_9 C3_9 C1_9 112(2)
F6_9 C3_9 C1_9 109.9(13)
F8_9 C4_9 F9_9 105.5(14)
F8_9 C4_9 F7_9 108.4(13)
F9_9 C4_9 F7_9 104.5(15)
F8_9 C4_9 C1_9 112.2(15)
F9_9 C4_9 C1_9 114.6(17)
F7_9 C4_9 C1_9 111.1(12)
C1_2 O1_2 Al1 147.2(6)
O1_2 C1_2 C4_2 109.6(5)
O1_2 C1_2 C2_2 107.4(5)
C4_2 C1_2 C2_2 109.7(4)
O1_2 C1_2 C3_2 111.1(5)
C4_2 C1_2 C3_2 109.5(4)
C2_2 C1_2 C3_2 109.5(4)
F3_2 C2_2 F2_2 108.1(4)
F3_2 C2_2 F1_2 107.2(4)
F2_2 C2_2 F1_2 107.7(3)
F3_2 C2_2 C1_2 111.3(4)
F2_2 C2_2 C1_2 112.6(4)
F1_2 C2_2 C1_2 109.7(3)
F6_2 C3_2 F5_2 108.3(4)
F6_2 C3_2 F4_2 108.1(6)
F5_2 C3_2 F4_2 108.5(4)
F6_2 C3_2 C1_2 112.7(5)
F5_2 C3_2 C1_2 110.0(3)
F4_2 C3_2 C1_2 109.2(5)
F9_2 C4_2 F8_2 108.5(4)
F9_2 C4_2 F7_2 107.8(4)
F8_2 C4_2 F7_2 108.0(3)
F9_2 C4_2 C1_2 110.7(4)
F8_2 C4_2 C1_2 112.5(4)
F7_2 C4_2 C1_2 109.1(3)
C1_3 O1_3 Al1 144.4(6)
O1_3 C1_3 C2_3 107.7(5)
O1_3 C1_3 C4_3 110.6(5)
C2_3 C1_3 C4_3 110.0(4)
O1_3 C1_3 C3_3 111.0(5)
C2_3 C1_3 C3_3 108.5(4)
C4_3 C1_3 C3_3 109.0(4)
F3_3 C2_3 F1_3 108.1(4)
F3_3 C2_3 F2_3 108.4(4)
F1_3 C2_3 F2_3 106.0(4)
F3_3 C2_3 C1_3 111.9(4)
F1_3 C2_3 C1_3 110.8(4)
F2_3 C2_3 C1_3 111.4(5)
F5_3 C3_3 F4_3 107.4(3)
F5_3 C3_3 F6_3 107.3(4)
F4_3 C3_3 F6_3 107.5(3)
F5_3 C3_3 C1_3 111.9(4)
F4_3 C3_3 C1_3 109.7(4)
F6_3 C3_3 C1_3 112.8(4)
F9_3 C4_3 F7_3 108.4(4)
F9_3 C4_3 F8_3 106.7(4)
F7_3 C4_3 F8_3 107.0(4)
F9_3 C4_3 C1_3 111.2(4)
F7_3 C4_3 C1_3 110.7(4)
F8_3 C4_3 C1_3 112.6(5)
C1_4 O1_4 Al2 144.05(17)
O1_4 C1_4 C2_4 111.4(2)
O1_4 C1_4 C3_4 107.5(2)
C2_4 C1_4 C3_4 109.0(2)
O1_4 C1_4 C4_4 110.0(2)
C2_4 C1_4 C4_4 109.4(2)
C3_4 C1_4 C4_4 109.5(2)
F3_4 C2_4 F1_4 107.3(2)
F3_4 C2_4 F2_4 107.5(2)
F1_4 C2_4 F2_4 107.3(2)
F3_4 C2_4 C1_4 112.0(2)
F1_4 C2_4 C1_4 109.9(2)
F2_4 C2_4 C1_4 112.6(2)
F5_4 C3_4 F4_4 108.0(2)
F5_4 C3_4 F6_4 107.3(2)
F4_4 C3_4 F6_4 107.1(2)
F5_4 C3_4 C1_4 111.7(2)
F4_4 C3_4 C1_4 111.4(2)
F6_4 C3_4 C1_4 111.1(2)
F7_4 C4_4 F9_4 108.8(2)
F7_4 C4_4 F8_4 107.3(2)
F9_4 C4_4 F8_4 107.0(2)
F7_4 C4_4 C1_4 111.5(2)
F9_4 C4_4 C1_4 110.6(2)
F8_4 C4_4 C1_4 111.4(2)
C1_5 O1_5 Al2 150.11(16)
O1_5 C1_5 C2_5 110.0(2)
O1_5 C1_5 C4_5 111.0(2)
C2_5 C1_5 C4_5 109.0(2)
O1_5 C1_5 C3_5 108.3(2)
C2_5 C1_5 C3_5 108.9(2)
C4_5 C1_5 C3_5 109.7(2)
F3_5 C2_5 F2_5 108.2(2)
F3_5 C2_5 F1_5 107.2(2)
F2_5 C2_5 F1_5 105.9(2)
F3_5 C2_5 C1_5 112.0(2)
F2_5 C2_5 C1_5 112.9(2)
F1_5 C2_5 C1_5 110.4(2)
F5_5 C3_5 F4_5 108.1(2)
F5_5 C3_5 F6_5 108.3(2)
F4_5 C3_5 F6_5 108.1(2)
F5_5 C3_5 C1_5 110.7(2)
F4_5 C3_5 C1_5 109.9(2)
F6_5 C3_5 C1_5 111.6(2)
F7_5 C4_5 F8_5 109.2(2)
F7_5 C4_5 F9_5 106.5(2)
F8_5 C4_5 F9_5 106.5(2)
F7_5 C4_5 C1_5 110.7(2)
F8_5 C4_5 C1_5 112.9(2)
F9_5 C4_5 C1_5 110.8(2)
C1_6 O1_6 Al2 149.6(6)
O1_6 C1_6 C2_6 107.3(4)
O1_6 C1_6 C3_6 110.1(5)
C2_6 C1_6 C3_6 110.5(3)
O1_6 C1_6 C4_6 111.1(5)
C2_6 C1_6 C4_6 108.6(3)
C3_6 C1_6 C4_6 109.3(4)
F1_6 C2_6 F2_6 108.7(5)
F1_6 C2_6 F3_6 105.3(4)
F2_6 C2_6 F3_6 107.2(3)
F1_6 C2_6 C1_6 111.1(4)
F2_6 C2_6 C1_6 113.8(3)
F3_6 C2_6 C1_6 110.4(3)
F4_6 C3_6 F5_6 106.6(3)
F4_6 C3_6 F6_6 108.8(3)
F5_6 C3_6 F6_6 108.6(4)
F4_6 C3_6 C1_6 110.4(3)
F5_6 C3_6 C1_6 109.5(4)
F6_6 C3_6 C1_6 112.8(3)
F7_6 C4_6 F9_6 106.8(4)
F7_6 C4_6 F8_6 108.1(5)
F9_6 C4_6 F8_6 107.3(3)
F7_6 C4_6 C1_6 110.9(5)
F9_6 C4_6 C1_6 111.9(3)
F8_6 C4_6 C1_6 111.6(4)
C1_7 O1_7 Al1 149(3)
O1_7 C1_7 C3_7 108.4(18)
O1_7 C1_7 C2_7 110(2)
C3_7 C1_7 C2_7 108.6(15)
O1_7 C1_7 C4_7 112(2)
C3_7 C1_7 C4_7 109.3(15)
C2_7 C1_7 C4_7 108.6(15)
F1_7 C2_7 F3_7 108.9(13)
F1_7 C2_7 F2_7 108.2(17)
F3_7 C2_7 F2_7 111.6(16)
F1_7 C2_7 C1_7 110.1(15)
F3_7 C2_7 C1_7 109.7(13)
F2_7 C2_7 C1_7 108(2)
F5_7 C3_7 F4_7 108.4(13)
F5_7 C3_7 F6_7 107.1(14)
F4_7 C3_7 F6_7 111.4(14)
F5_7 C3_7 C1_7 110.8(14)
F4_7 C3_7 C1_7 108.4(13)
F6_7 C3_7 C1_7 110.7(17)
F7_7 C4_7 F8_7 105.6(14)
F7_7 C4_7 F9_7 108.4(12)
F8_7 C4_7 F9_7 109.1(13)
F7_7 C4_7 C1_7 110.7(14)
F8_7 C4_7 C1_7 111.8(16)
F9_7 C4_7 C1_7 111.1(13)
O1_7 Al1 O1_1 108.9(15)
O1_2 Al1 O1_1 111.0(3)
O1_7 Al1 O1_8 118(2)
O1_1 Al1 O1_8 113.8(12)
O1_2 Al1 O1_3 117.7(5)
O1_1 Al1 O1_3 111.8(4)
O1_7 Al1 F1 104.0(13)
O1_2 Al1 F1 106.8(3)
O1_1 Al1 F1 106.46(8)
O1_8 Al1 F1 104.2(13)
O1_3 Al1 F1 102.0(3)
O1_6 Al2 O1_5 111.0(3)
O1_9 Al2 O1_5 116.0(12)
O1_6 Al2 O1_4 117.4(3)
O1_9 Al2 O1_4 112.6(13)
O1_5 Al2 O1_4 111.91(9)
O1_6 Al2 F1 107.2(3)
O1_9 Al2 F1 106.7(12)
O1_5 Al2 F1 106.30(8)
O1_4 Al2 F1 101.97(8)
Al2 F1 Al1 177.01(10)

loop_
_geom_bond_atom_site_label_1
_geom_bond_atom_site_label_2
_geom_bond_distance
O1_1 C1_1 1.352(3)
O1_1 Al1 1.7043(19)
C1_1 C4_1 1.548(4)
C1_1 C2_1 1.549(4)
C1_1 C3_1 1.560(4)
C2_1 F2_1 1.321(3)
C2_1 F3_1 1.323(3)
C2_1 F1_1 1.350(3)
C3_1 F5_1 1.320(4)
C3_1 F4_1 1.321(4)
C3_1 F6_1 1.333(3)
C4_1 F7_1 1.317(3)
C4_1 F9_1 1.336(3)
C4_1 F8_1 1.342(3)
O1_8 C1_8 1.37(3)
O1_8 Al1 1.705(14)
C1_8 C4_8 1.548(14)
C1_8 C3_8 1.550(14)
C1_8 C2_8 1.551(14)
C2_8 F3_8 1.306(12)
C2_8 F2_8 1.312(11)
C2_8 F1_8 1.324(13)
C3_8 F4_8 1.302(11)
C3_8 F6_8 1.332(13)
C3_8 F5_8 1.333(13)
C4_8 F9_8 1.316(11)
C4_8 F7_8 1.320(13)
C4_8 F8_8 1.328(12)
O1_9 C1_9 1.37(3)
O1_9 Al2 1.703(13)
C1_9 C4_9 1.540(14)
C1_9 C2_9 1.551(14)
C1_9 C3_9 1.551(14)
C2_9 F3_9 1.310(13)
C2_9 F2_9 1.322(13)
C2_9 F1_9 1.335(12)
C3_9 F5_9 1.315(12)
C3_9 F4_9 1.319(13)
C3_9 F6_9 1.334(11)
C4_9 F8_9 1.332(12)
C4_9 F9_9 1.344(13)
C4_9 F7_9 1.348(12)
O1_2 C1_2 1.356(8)
O1_2 Al1 1.700(4)
C1_2 C4_2 1.548(6)
C1_2 C2_2 1.548(6)
C1_2 C3_2 1.553(6)
C2_2 F3_2 1.325(7)
C2_2 F2_2 1.325(4)
C2_2 F1_2 1.338(4)
C3_2 F6_2 1.328(6)
C3_2 F5_2 1.336(4)
C3_2 F4_2 1.352(7)
C4_2 F9_2 1.317(6)
C4_2 F8_2 1.330(4)
C4_2 F7_2 1.348(4)
O1_3 C1_3 1.361(8)
O1_3 Al1 1.715(4)
C1_3 C2_3 1.548(6)
C1_3 C4_3 1.550(5)
C1_3 C3_3 1.553(5)
C2_3 F3_3 1.310(5)
C2_3 F1_3 1.322(5)
C2_3 F2_3 1.352(5)
C3_3 F5_3 1.318(4)
C3_3 F4_3 1.327(5)
C3_3 F6_3 1.342(5)
C4_3 F9_3 1.314(5)
C4_3 F7_3 1.333(5)
C4_3 F8_3 1.348(5)
O1_4 C1_4 1.358(3)
O1_4 Al2 1.7120(19)
C1_4 C2_4 1.549(3)
C1_4 C3_4 1.552(4)
C1_4 C4_4 1.553(3)
C2_4 F3_4 1.321(3)
C2_4 F1_4 1.330(3)
C2_4 F2_4 1.336(3)
C3_4 F5_4 1.316(3)
C3_4 F4_4 1.325(3)
C3_4 F6_4 1.350(3)
C4_4 F7_4 1.308(3)
C4_4 F9_4 1.327(3)
C4_4 F8_4 1.353(3)
O1_5 C1_5 1.347(3)
O1_5 Al2 1.7067(18)
C1_5 C2_5 1.548(4)
C1_5 C4_5 1.551(4)
C1_5 C3_5 1.560(3)
C2_5 F3_5 1.324(3)
C2_5 F2_5 1.339(3)
C2_5 F1_5 1.341(3)
C3_5 F5_5 1.315(3)
C3_5 F4_5 1.326(3)
C3_5 F6_5 1.331(3)
C4_5 F7_5 1.320(3)
C4_5 F8_5 1.323(3)
C4_5 F9_5 1.351(3)
O1_6 C1_6 1.348(7)
O1_6 Al2 1.698(4)
C1_6 C2_6 1.541(5)
C1_6 C3_6 1.550(5)
C1_6 C4_6 1.564(5)
C2_6 F1_6 1.314(7)
C2_6 F2_6 1.323(3)
C2_6 F3_6 1.344(4)
C3_6 F4_6 1.322(4)
C3_6 F5_6 1.326(6)
C3_6 F6_6 1.327(4)
C4_6 F7_6 1.312(6)
C4_6 F9_6 1.323(4)
C4_6 F8_6 1.338(5)
O1_7 C1_7 1.32(3)
O1_7 Al1 1.693(14)
C1_7 C3_7 1.552(14)
C1_7 C2_7 1.554(14)
C1_7 C4_7 1.551(14)
C2_7 F1_7 1.317(13)
C2_7 F3_7 1.328(13)
C2_7 F2_7 1.326(14)
C3_7 F5_7 1.318(13)
C3_7 F4_7 1.323(13)
C3_7 F6_7 1.321(13)
C4_7 F7_7 1.323(12)
C4_7 F8_7 1.331(13)
C4_7 F9_7 1.333(13)
Al1 F1 1.7687(15)
O1 N1 0.986(3)
Al2 F1 1.7640(15)

loop_
_geom_torsion_atom_site_label_1
_geom_torsion_atom_site_label_2
_geom_torsion_atom_site_label_3
_geom_torsion_atom_site_label_4
_geom_torsion
Al1 O1_1 C1_1 C4_1 -77.8(4)
Al1 O1_1 C1_1 C2_1 42.8(4)
Al1 O1_1 C1_1 C3_1 163.5(3)
O1_1 C1_1 C2_1 F2_1 159.7(2)
C4_1 C1_1 C2_1 F2_1 -79.5(3)
C3_1 C1_1 C2_1 F2_1 40.0(3)
O1_1 C1_1 C2_1 F3_1 37.5(3)
C4_1 C1_1 C2_1 F3_1 158.4(2)
C3_1 C1_1 C2_1 F3_1 -82.1(3)
O1_1 C1_1 C2_1 F1_1 -80.7(3)
C4_1 C1_1 C2_1 F1_1 40.2(3)
C3_1 C1_1 C2_1 F1_1 159.7(2)
O1_1 C1_1 C3_1 F5_1 -77.6(3)
C4_1 C1_1 C3_1 F5_1 163.3(2)
C2_1 C1_1 C3_1 F5_1 43.8(3)
O1_1 C1_1 C3_1 F4_1 42.5(3)
C4_1 C1_1 C3_1 F4_1 -76.6(3)
C2_1 C1_1 C3_1 F4_1 163.8(2)
O1_1 C1_1 C3_1 F6_1 162.6(2)
C4_1 C1_1 C3_1 F6_1 43.5(3)
C2_1 C1_1 C3_1 F6_1 -76.1(3)
O1_1 C1_1 C4_1 F7_1 -73.0(3)
C2_1 C1_1 C4_1 F7_1 165.3(2)
C3_1 C1_1 C4_1 F7_1 45.1(3)
O1_1 C1_1 C4_1 F9_1 46.6(3)
C2_1 C1_1 C4_1 F9_1 -75.1(3)
C3_1 C1_1 C4_1 F9_1 164.8(2)
O1_1 C1_1 C4_1 F8_1 165.0(2)
C2_1 C1_1 C4_1 F8_1 43.3(3)
C3_1 C1_1 C4_1 F8_1 -76.8(3)
Al1 O1_8 C1_8 C4_8 132(6)
Al1 O1_8 C1_8 C3_8 12(7)
Al1 O1_8 C1_8 C2_8 -108(6)
O1_8 C1_8 C2_8 F3_8 76.7(19)
C4_8 C1_8 C2_8 F3_8 -163.9(13)
C3_8 C1_8 C2_8 F3_8 -43(2)
O1_8 C1_8 C2_8 F2_8 -165.9(18)
C4_8 C1_8 C2_8 F2_8 -46.5(19)
C3_8 C1_8 C2_8 F2_8 74.7(17)
O1_8 C1_8 C2_8 F1_8 -42(2)
C4_8 C1_8 C2_8 F1_8 77(2)
C3_8 C1_8 C2_8 F1_8 -161.7(19)
O1_8 C1_8 C3_8 F4_8 76(2)
C4_8 C1_8 C3_8 F4_8 -43.4(19)
C2_8 C1_8 C3_8 F4_8 -164.8(13)
O1_8 C1_8 C3_8 F6_8 -163(2)
C4_8 C1_8 C3_8 F6_8 77(2)
C2_8 C1_8 C3_8 F6_8 -44(2)
O1_8 C1_8 C3_8 F5_8 -49(3)
C4_8 C1_8 C3_8 F5_8 -168(2)
C2_8 C1_8 C3_8 F5_8 71(2)
O1_8 C1_8 C4_8 F9_8 76.0(19)
C3_8 C1_8 C4_8 F9_8 -164.6(12)
C2_8 C1_8 C4_8 F9_8 -43.4(19)
O1_8 C1_8 C4_8 F7_8 -43(2)
C3_8 C1_8 C4_8 F7_8 77(2)
C2_8 C1_8 C4_8 F7_8 -161.9(17)
O1_8 C1_8 C4_8 F8_8 -165.8(18)
C3_8 C1_8 C4_8 F8_8 -46.4(17)
C2_8 C1_8 C4_8 F8_8 74.8(16)
Al2 O1_9 C1_9 C4_9 -100(6)
Al2 O1_9 C1_9 C2_9 21(7)
Al2 O1_9 C1_9 C3_9 142(6)
O1_9 C1_9 C2_9 F3_9 37(2)
C4_9 C1_9 C2_9 F3_9 158.2(19)
C3_9 C1_9 C2_9 F3_9 -81(2)
O1_9 C1_9 C2_9 F2_9 159(2)
C4_9 C1_9 C2_9 F2_9 -79.5(19)
C3_9 C1_9 C2_9 F2_9 41(2)
O1_9 C1_9 C2_9 F1_9 -80(2)
C4_9 C1_9 C2_9 F1_9 40.6(18)
C3_9 C1_9 C2_9 F1_9 161.3(13)
O1_9 C1_9 C3_9 F5_9 -76(2)
C4_9 C1_9 C3_9 F5_9 163.6(13)
C2_9 C1_9 C3_9 F5_9 41.8(19)
O1_9 C1_9 C3_9 F4_9 41(2)
C4_9 C1_9 C3_9 F4_9 -78(2)
C2_9 C1_9 C3_9 F4_9 159.7(19)
O1_9 C1_9 C3_9 F6_9 162.8(18)
C4_9 C1_9 C3_9 F6_9 42.9(18)
C2_9 C1_9 C3_9 F6_9 -79.0(16)
O1_9 C1_9 C4_9 F8_9 163.5(18)
C2_9 C1_9 C4_9 F8_9 44.1(18)
C3_9 C1_9 C4_9 F8_9 -78.3(17)
O1_9 C1_9 C4_9 F9_9 43(2)
C2_9 C1_9 C4_9 F9_9 -76(2)
C3_9 C1_9 C4_9 F9_9 161.4(17)
O1_9 C1_9 C4_9 F7_9 -75(2)
C2_9 C1_9 C4_9 F7_9 165.5(14)
C3_9 C1_9 C4_9 F7_9 43.2(19)
Al1 O1_2 C1_2 C4_2 81.1(13)
Al1 O1_2 C1_2 C2_2 -159.8(11)
Al1 O1_2 C1_2 C3_2 -40.1(14)
O1_2 C1_2 C2_2 F3_2 45.3(6)
C4_2 C1_2 C2_2 F3_2 164.4(5)
C3_2 C1_2 C2_2 F3_2 -75.4(6)
O1_2 C1_2 C2_2 F2_2 166.8(5)
C4_2 C1_2 C2_2 F2_2 -74.1(5)
C3_2 C1_2 C2_2 F2_2 46.1(5)
O1_2 C1_2 C2_2 F1_2 -73.2(5)
C4_2 C1_2 C2_2 F1_2 45.9(5)
C3_2 C1_2 C2_2 F1_2 166.0(3)
O1_2 C1_2 C3_2 F6_2 162.7(6)
C4_2 C1_2 C3_2 F6_2 41.5(6)
C2_2 C1_2 C3_2 F6_2 -78.8(6)
O1_2 C1_2 C3_2 F5_2 -76.3(5)
C4_2 C1_2 C3_2 F5_2 162.5(3)
C2_2 C1_2 C3_2 F5_2 42.2(5)
O1_2 C1_2 C3_2 F4_2 42.6(6)
C4_2 C1_2 C3_2 F4_2 -78.6(6)
C2_2 C1_2 C3_2 F4_2 161.1(5)
O1_2 C1_2 C4_2 F9_2 38.2(6)
C2_2 C1_2 C4_2 F9_2 -79.5(5)
C3_2 C1_2 C4_2 F9_2 160.3(4)
O1_2 C1_2 C4_2 F8_2 159.8(5)
C2_2 C1_2 C4_2 F8_2 42.1(5)
C3_2 C1_2 C4_2 F8_2 -78.1(5)
O1_2 C1_2 C4_2 F7_2 -80.3(5)
C2_2 C1_2 C4_2 F7_2 162.0(3)
C3_2 C1_2 C4_2 F7_2 41.8(5)
Al1 O1_3 C1_3 C2_3 -159.0(11)
Al1 O1_3 C1_3 C4_3 80.8(13)
Al1 O1_3 C1_3 C3_3 -40.3(14)
O1_3 C1_3 C2_3 F3_3 44.4(6)
C4_3 C1_3 C2_3 F3_3 164.9(4)
C3_3 C1_3 C2_3 F3_3 -75.9(6)
O1_3 C1_3 C2_3 F1_3 -76.3(6)
C4_3 C1_3 C2_3 F1_3 44.2(6)
C3_3 C1_3 C2_3 F1_3 163.4(4)
O1_3 C1_3 C2_3 F2_3 165.9(5)
C4_3 C1_3 C2_3 F2_3 -73.6(5)
C3_3 C1_3 C2_3 F2_3 45.6(6)
O1_3 C1_3 C3_3 F5_3 -76.0(6)
C2_3 C1_3 C3_3 F5_3 42.2(6)
C4_3 C1_3 C3_3 F5_3 162.0(4)
O1_3 C1_3 C3_3 F4_3 43.1(6)
C2_3 C1_3 C3_3 F4_3 161.3(4)
C4_3 C1_3 C3_3 F4_3 -78.9(5)
O1_3 C1_3 C3_3 F6_3 162.9(5)
C2_3 C1_3 C3_3 F6_3 -78.9(5)
C4_3 C1_3 C3_3 F6_3 40.9(6)
O1_3 C1_3 C4_3 F9_3 44.6(6)
C2_3 C1_3 C4_3 F9_3 -74.2(6)
C3_3 C1_3 C4_3 F9_3 166.9(4)
O1_3 C1_3 C4_3 F7_3 -76.0(5)
C2_3 C1_3 C4_3 F7_3 165.2(4)
C3_3 C1_3 C4_3 F7_3 46.3(6)
O1_3 C1_3 C4_3 F8_3 164.2(5)
C2_3 C1_3 C4_3 F8_3 45.4(6)
C3_3 C1_3 C4_3 F8_3 -73.5(5)
Al2 O1_4 C1_4 C2_4 35.1(4)
Al2 O1_4 C1_4 C3_4 154.4(2)
Al2 O1_4 C1_4 C4_4 -86.4(3)
O1_4 C1_4 C2_4 F3_4 74.7(3)
C3_4 C1_4 C2_4 F3_4 -43.7(3)
C4_4 C1_4 C2_4 F3_4 -163.4(2)
O1_4 C1_4 C2_4 F1_4 -44.5(3)
C3_4 C1_4 C2_4 F1_4 -162.9(2)
C4_4 C1_4 C2_4 F1_4 77.4(3)
O1_4 C1_4 C2_4 F2_4 -164.0(2)
C3_4 C1_4 C2_4 F2_4 77.6(3)
C4_4 C1_4 C2_4 F2_4 -42.1(3)
O1_4 C1_4 C3_4 F5_4 -47.5(3)
C2_4 C1_4 C3_4 F5_4 73.4(3)
C4_4 C1_4 C3_4 F5_4 -167.0(2)
O1_4 C1_4 C3_4 F4_4 73.4(3)
C2_4 C1_4 C3_4 F4_4 -165.7(2)
C4_4 C1_4 C3_4 F4_4 -46.1(3)
O1_4 C1_4 C3_4 F6_4 -167.3(2)
C2_4 C1_4 C3_4 F6_4 -46.4(3)
C4_4 C1_4 C3_4 F6_4 73.2(3)
O1_4 C1_4 C4_4 F7_4 -45.3(3)
C2_4 C1_4 C4_4 F7_4 -168.0(2)
C3_4 C1_4 C4_4 F7_4 72.6(3)
O1_4 C1_4 C4_4 F9_4 75.9(3)
C2_4 C1_4 C4_4 F9_4 -46.9(3)
C3_4 C1_4 C4_4 F9_4 -166.2(2)
O1_4 C1_4 C4_4 F8_4 -165.2(2)
C2_4 C1_4 C4_4 F8_4 72.1(3)
C3_4 C1_4 C4_4 F8_4 -47.3(3)
Al2 O1_5 C1_5 C2_5 67.3(4)
Al2 O1_5 C1_5 C4_5 -53.3(4)
Al2 O1_5 C1_5 C3_5 -173.7(3)
O1_5 C1_5 C2_5 F3_5 72.0(3)
C4_5 C1_5 C2_5 F3_5 -166.2(2)
C3_5 C1_5 C2_5 F3_5 -46.6(3)
O1_5 C1_5 C2_5 F2_5 -165.7(2)
C4_5 C1_5 C2_5 F2_5 -43.8(3)
C3_5 C1_5 C2_5 F2_5 75.8(3)
O1_5 C1_5 C2_5 F1_5 -47.4(3)
C4_5 C1_5 C2_5 F1_5 74.5(3)
C3_5 C1_5 C2_5 F1_5 -165.9(2)
O1_5 C1_5 C3_5 F5_5 -42.5(3)
C2_5 C1_5 C3_5 F5_5 77.1(3)
C4_5 C1_5 C3_5 F5_5 -163.7(2)
O1_5 C1_5 C3_5 F4_5 76.9(3)
C2_5 C1_5 C3_5 F4_5 -163.5(2)
C4_5 C1_5 C3_5 F4_5 -44.3(3)
O1_5 C1_5 C3_5 F6_5 -163.2(2)
C2_5 C1_5 C3_5 F6_5 -43.6(3)
C4_5 C1_5 C3_5 F6_5 75.6(3)
O1_5 C1_5 C4_5 F7_5 -38.3(3)
C2_5 C1_5 C4_5 F7_5 -159.6(2)
C3_5 C1_5 C4_5 F7_5 81.2(3)
O1_5 C1_5 C4_5 F8_5 -161.1(2)
C2_5 C1_5 C4_5 F8_5 77.6(3)
C3_5 C1_5 C4_5 F8_5 -41.5(3)
O1_5 C1_5 C4_5 F9_5 79.6(3)
C2_5 C1_5 C4_5 F9_5 -41.7(3)
C3_5 C1_5 C4_5 F9_5 -160.8(2)
Al2 O1_6 C1_6 C2_6 179.4(11)
Al2 O1_6 C1_6 C3_6 -60.3(13)
Al2 O1_6 C1_6 C4_6 60.8(14)
O1_6 C1_6 C2_6 F1_6 -44.1(6)
C3_6 C1_6 C2_6 F1_6 -164.2(5)
C4_6 C1_6 C2_6 F1_6 76.0(5)
O1_6 C1_6 C2_6 F2_6 -167.1(5)
C3_6 C1_6 C2_6 F2_6 72.9(4)
C4_6 C1_6 C2_6 F2_6 -47.0(4)
O1_6 C1_6 C2_6 F3_6 72.3(5)
C3_6 C1_6 C2_6 F3_6 -47.7(5)
C4_6 C1_6 C2_6 F3_6 -167.6(3)
O1_6 C1_6 C3_6 F4_6 78.9(5)
C2_6 C1_6 C3_6 F4_6 -162.8(3)
C4_6 C1_6 C3_6 F4_6 -43.3(5)
O1_6 C1_6 C3_6 F5_6 -38.2(6)
C2_6 C1_6 C3_6 F5_6 80.2(5)
C4_6 C1_6 C3_6 F5_6 -160.4(4)
O1_6 C1_6 C3_6 F6_6 -159.2(5)
C2_6 C1_6 C3_6 F6_6 -40.9(5)
C4_6 C1_6 C3_6 F6_6 78.6(4)
O1_6 C1_6 C4_6 F7_6 -41.0(6)
C2_6 C1_6 C4_6 F7_6 -158.9(5)
C3_6 C1_6 C4_6 F7_6 80.6(5)
O1_6 C1_6 C4_6 F9_6 78.1(5)
C2_6 C1_6 C4_6 F9_6 -39.7(5)
C3_6 C1_6 C4_6 F9_6 -160.3(3)
O1_6 C1_6 C4_6 F8_6 -161.7(5)
C2_6 C1_6 C4_6 F8_6 80.5(4)
C3_6 C1_6 C4_6 F8_6 -40.1(5)
Al1 O1_7 C1_7 C3_7 -147(6)
Al1 O1_7 C1_7 C2_7 95(6)
Al1 O1_7 C1_7 C4_7 -26(7)
O1_7 C1_7 C2_7 F1_7 -46(2)
C3_7 C1_7 C2_7 F1_7 -164.1(16)
C4_7 C1_7 C2_7 F1_7 77(2)
O1_7 C1_7 C2_7 F3_7 74(2)
C3_7 C1_7 C2_7 F3_7 -44(2)
C4_7 C1_7 C2_7 F3_7 -163.0(15)
O1_7 C1_7 C2_7 F2_7 -164(2)
C3_7 C1_7 C2_7 F2_7 78(2)
C4_7 C1_7 C2_7 F2_7 -41(2)
O1_7 C1_7 C3_7 F5_7 -43(2)
C2_7 C1_7 C3_7 F5_7 76.0(19)
C4_7 C1_7 C3_7 F5_7 -165.7(15)
O1_7 C1_7 C3_7 F4_7 76(2)
C2_7 C1_7 C3_7 F4_7 -165.1(15)
C4_7 C1_7 C3_7 F4_7 -47(2)
O1_7 C1_7 C3_7 F6_7 -162(2)
C2_7 C1_7 C3_7 F6_7 -43(2)
C4_7 C1_7 C3_7 F6_7 75.6(19)
O1_7 C1_7 C4_7 F7_7 -42(2)
C3_7 C1_7 C4_7 F7_7 78(2)
C2_7 C1_7 C4_7 F7_7 -163.3(16)
O1_7 C1_7 C4_7 F8_7 -159(2)
C3_7 C1_7 C4_7 F8_7 -39(2)
C2_7 C1_7 C4_7 F8_7 79.3(18)
O1_7 C1_7 C4_7 F9_7 79(2)
C3_7 C1_7 C4_7 F9_7 -161.1(15)
C2_7 C1_7 C4_7 F9_7 -43(2)
C1_7 O1_7 Al1 O1_1 -55(6)
C1_7 O1_7 Al1 O1_8 77(6)
C1_7 O1_7 Al1 F1 -168(6)
C1_2 O1_2 Al1 O1_1 -161.6(12)
C1_2 O1_2 Al1 O1_3 67.9(14)
C1_2 O1_2 Al1 F1 -45.9(14)
C1_1 O1_1 Al1 O1_7 146.7(15)
C1_1 O1_1 Al1 O1_2 14.2(5)
C1_1 O1_1 Al1 O1_8 12.5(15)
C1_1 O1_1 Al1 O1_3 147.7(5)
C1_1 O1_1 Al1 F1 -101.7(3)
C1_8 O1_8 Al1 O1_7 59(7)
C1_8 O1_8 Al1 O1_1 -172(5)
C1_8 O1_8 Al1 F1 -56(6)
C1_3 O1_3 Al1 O1_2 76.8(13)
C1_3 O1_3 Al1 O1_1 -53.4(13)
C1_3 O1_3 Al1 F1 -166.8(12)
C1_6 O1_6 Al2 O1_5 146.8(12)
C1_6 O1_6 Al2 O1_4 -82.8(13)
C1_6 O1_6 Al2 F1 31.1(13)
C1_9 O1_9 Al2 O1_5 144(6)
C1_9 O1_9 Al2 O1_4 -85(6)
C1_9 O1_9 Al2 F1 26(7)
C1_5 O1_5 Al2 O1_6 -7.9(5)
C1_5 O1_5 Al2 O1_9 -10.1(15)
C1_5 O1_5 Al2 O1_4 -141.1(3)
C1_5 O1_5 Al2 F1 108.4(3)
C1_4 O1_4 Al2 O1_6 -68.7(4)
C1_4 O1_4 Al2 O1_9 -71.5(13)
C1_4 O1_4 Al2 O1_5 61.2(3)
C1_4 O1_4 Al2 F1 174.5(3)
